data_4102144
loop_
_publ_author_name
'Guohai Xu'
'Xiaoguang Zhang'
'Peng Guo'
'Chengling Pan'
'Hongjie Zhang'
'Cheng Wang'

_publ_section_title
;
 MnII-based MIL-53 Analogues: Synthesis Using Neutral Bridging \m2-Ligands
 and Application in Liquid-Phase Adsorption and Separation of C6-C8
 Aromatics
;
_journal_name_full 'Journal of the American Chemical Society'
_journal_page_first 3656
_journal_page_last 3657
_journal_paper_doi 10.1021/ja910818a
_journal_volume 132
_journal_year 2010
_chemical_formula_moiety 'C40 H32 Mn2 N2 O10'
_chemical_formula_sum 'C20 H16 Mn N O5'
_chemical_formula_weight 405.28
_chemical_name_systematic
;
 ?
;
_space_group_IT_number 15
_symmetry_cell_setting monoclinic
_symmetry_space_group_name_Hall '-C 2yc'
_symmetry_space_group_name_H-M 'C 1 2/c 1'
_atom_sites_solution_hydrogens geom
_atom_sites_solution_primary direct
_atom_sites_solution_secondary difmap
_audit_creation_method SHELXL-97
_cell_angle_alpha 90.00
_cell_angle_beta 130.8300(10)
_cell_angle_gamma 90.00
_cell_formula_units_Z 8
_cell_length_a 19.0453(16)
_cell_length_b 16.9279(15)
_cell_length_c 14.3358(13)
_cell_measurement_temperature 173(2)
_cell_measurement_theta_max 26.1
_cell_measurement_theta_min 1.9
_cell_volume 3497.1(5)
_computing_cell_refinement 'Bruker SMART'
_computing_data_collection 'Bruker SMART'
_computing_data_reduction 'Bruker SAINT software (Bruker, 1999)'
_computing_molecular_graphics 'SHELXTL-PLUS (Sheldrick, 1990)'
_computing_publication_material SHELXL-97
_computing_structure_refinement 'SHELXL-97 (Sheldrick, 1997)'
_computing_structure_solution 'SHELXS-97(Sheldrick, 1997)'
_diffrn_ambient_temperature 173(2)
_diffrn_measured_fraction_theta_full 0.983
_diffrn_measured_fraction_theta_max 0.983
_diffrn_measurement_device_type 'Bruker SMART APEX CCD'
_diffrn_measurement_method '\w scan'
_diffrn_radiation_monochromator graphite
_diffrn_radiation_source 'fine-focus sealed tube'
_diffrn_radiation_type MoK\a
_diffrn_radiation_wavelength 0.71073
_diffrn_reflns_av_R_equivalents 0.0954
_diffrn_reflns_av_sigmaI/netI 0.1127
_diffrn_reflns_limit_h_max 20
_diffrn_reflns_limit_h_min -23
_diffrn_reflns_limit_k_max 20
_diffrn_reflns_limit_k_min -19
_diffrn_reflns_limit_l_max 17
_diffrn_reflns_limit_l_min -17
_diffrn_reflns_number 10706
_diffrn_reflns_theta_full 26.07
_diffrn_reflns_theta_max 26.07
_diffrn_reflns_theta_min 1.86
_diffrn_standards_decay_% none
_diffrn_standards_interval_count none
_diffrn_standards_interval_time none
_diffrn_standards_number none
_exptl_absorpt_coefficient_mu 0.787
_exptl_absorpt_correction_T_max 0.803
_exptl_absorpt_correction_T_min 0.583
_exptl_absorpt_correction_type empirical
_exptl_absorpt_process_details SADABS
_exptl_crystal_colour red
_exptl_crystal_density_diffrn 1.540
_exptl_crystal_density_method 'not measured'
_exptl_crystal_description rod
_exptl_crystal_F_000 1664
_exptl_crystal_size_max 0.32
_exptl_crystal_size_mid 0.14
_exptl_crystal_size_min 0.13
_refine_diff_density_max 1.502
_refine_diff_density_min -1.001
_refine_diff_density_rms 0.139
_refine_ls_extinction_method none
_refine_ls_goodness_of_fit_ref 1.030
_refine_ls_hydrogen_treatment constr
_refine_ls_matrix_type full
_refine_ls_number_parameters 234
_refine_ls_number_reflns 3396
_refine_ls_number_restraints 0
_refine_ls_restrained_S_all 1.030
_refine_ls_R_factor_all 0.1476
_refine_ls_R_factor_gt 0.0747
_refine_ls_shift/su_max 0.000
_refine_ls_shift/su_mean 0.000
_refine_ls_structure_factor_coef Fsqd
_refine_ls_weighting_details 'calc w=1/[\s^2^(Fo^2^)+(0.1240P)^2^+8.8837P] where P=(Fo^2^+2Fc^2^)/3'
_refine_ls_weighting_scheme calc
_refine_ls_wR_factor_gt 0.1780
_refine_ls_wR_factor_ref 0.2268
_reflns_number_gt 1944
_reflns_number_total 3396
_reflns_threshold_expression >2sigma(I)
_cod_data_source_file ja910818a_si_002_09.cif
_cod_data_source_block 4tol
_cod_database_code 4102144

loop_
_symmetry_equiv_pos_as_xyz
'x, y, z'
'-x, y, -z+1/2'
'x+1/2, y+1/2, z'
'-x+1/2, y+1/2, -z+1/2'
'-x, -y, -z'
'x, -y, z-1/2'
'-x+1/2, -y+1/2, -z'
'x+1/2, -y+1/2, z-1/2'

loop_
_atom_site_label
_atom_site_type_symbol
_atom_site_fract_x
_atom_site_fract_y
_atom_site_fract_z
_atom_site_U_iso_or_equiv
_atom_site_adp_type
_atom_site_occupancy
_atom_site_symmetry_multiplicity
_atom_site_calc_flag
_atom_site_refinement_flags
_atom_site_disorder_assembly
_atom_site_disorder_group
C1 C 0.0849(5) 0.1549(4) 0.4986(6) 0.0244(14) Uani 1 1 d . . .
C2 C 0.1468(5) 0.2252(4) 0.5630(6) 0.0245(14) Uani 1 1 d . . .
C3 C 0.1627(5) 0.2742(4) 0.5019(6) 0.0332(17) Uani 1 1 d . . .
H3 H 0.1311 0.2658 0.4188 0.040 Uiso 1 1 calc R . .
C4 C 0.2248(5) 0.3353(4) 0.5624(6) 0.0349(17) Uani 1 1 d . . .
H4 H 0.2357 0.3672 0.5202 0.042 Uiso 1 1 calc R . .
C5 C 0.2718(4) 0.3503(4) 0.6865(5) 0.0238(14) Uani 1 1 d . . .
C6 C 0.2539(6) 0.3021(5) 0.7452(7) 0.049(2) Uani 1 1 d . . .
H6 H 0.2836 0.3117 0.8275 0.059 Uiso 1 1 calc R . .
C8 C 0.3444(4) 0.4144(4) 0.7543(6) 0.0225(14) Uani 1 1 d . . .
C7 C 0.1930(6) 0.2399(5) 0.6855(7) 0.053(3) Uani 1 1 d . . .
H7 H 0.1830 0.2075 0.7282 0.064 Uiso 1 1 calc R . .
C9 C 0.1855(5) -0.0776(5) 0.4666(8) 0.045(2) Uani 1 1 d . . .
H9 H 0.2057 -0.0256 0.4784 0.055 Uiso 1 1 calc R . .
C10 C 0.2448(6) -0.1394(5) 0.4973(8) 0.050(2) Uani 1 1 d . . .
H10 H 0.3045 -0.1280 0.5286 0.060 Uiso 1 1 calc R . .
C11 C 0.2185(5) -0.2172(4) 0.4831(6) 0.0269(15) Uani 1 1 d . . .
C12 C 0.1292(6) -0.2284(5) 0.4352(9) 0.054(2) Uani 1 1 d . . .
H12 H 0.1069 -0.2797 0.4223 0.064 Uiso 1 1 calc R . .
C13 C 0.0714(6) -0.1662(5) 0.4056(8) 0.049(2) Uani 1 1 d . . .
H13 H 0.0116 -0.1762 0.3748 0.059 Uiso 1 1 calc R . .
C14 C 0.0015(9) -0.4148(11) 0.3722(10) 0.151(8) Uani 1 1 d G . .
H14 H -0.0354 -0.4142 0.2870 0.182 Uiso 1 1 calc R . .
C15 C 0.0711(10) -0.4711(8) 0.4421(12) 0.164(9) Uani 1 1 d G . .
H15 H 0.0808 -0.5082 0.4036 0.197 Uiso 1 1 calc R . .
C16 C 0.1264(8) -0.4719(7) 0.5696(12) 0.147(7) Uani 1 1 d G . .
H16 H 0.1729 -0.5096 0.6163 0.176 Uiso 1 1 calc R . .
C17 C 0.1120(12) -0.4165(9) 0.6272(11) 0.129(6) Uani 1 1 d G . .
C18 C 0.0424(14) -0.3602(8) 0.557(2) 0.189(11) Uani 1 1 d G . .
H18 H 0.0328 -0.3232 0.5958 0.227 Uiso 1 1 calc R . .
C19 C -0.0128(9) -0.3594(8) 0.430(2) 0.253(19) Uani 1 1 d G . .
H19 H -0.0594 -0.3217 0.3831 0.304 Uiso 1 1 calc R . .
C20 C 0.1620(14) -0.4099(18) 0.7572(14) 0.256(17) Uani 1 1 d . . .
H20A H 0.1386 -0.3657 0.7717 0.384 Uiso 1 1 calc R . .
H20B H 0.2267 -0.4022 0.8008 0.384 Uiso 1 1 calc R . .
H20C H 0.1538 -0.4574 0.7858 0.384 Uiso 1 1 calc R . .
N1 N 0.0994(4) -0.0929(3) 0.4200(5) 0.0236(12) Uani 1 1 d . . .
O1 O 0.0434(3) 0.1467(3) 0.3851(4) 0.0308(11) Uani 1 1 d . . .
O2 O 0.0783(3) 0.1080(3) 0.5610(4) 0.0275(11) Uani 1 1 d . . .
O3 O 0.0408(3) -0.0336(3) 0.3867(4) 0.0279(11) Uani 1 1 d . . .
O4 O 0.3673(3) 0.4465(2) 0.6986(4) 0.0258(10) Uani 1 1 d . . .
O5 O 0.3767(3) 0.4313(3) 0.8610(4) 0.0256(10) Uani 1 1 d . . .
Mn1 Mn 0.0000 0.06145(7) 0.2500 0.0165(4) Uani 1 2 d S . .
Mn2 Mn 0.0000 0.0000 0.5000 0.0166(4) Uani 1 2 d S . .

loop_
_atom_site_aniso_label
_atom_site_aniso_U_11
_atom_site_aniso_U_22
_atom_site_aniso_U_33
_atom_site_aniso_U_23
_atom_site_aniso_U_13
_atom_site_aniso_U_12
C1 0.035(4) 0.024(3) 0.023(3) -0.007(3) 0.022(3) -0.005(3)
C2 0.035(4) 0.023(3) 0.026(3) -0.009(3) 0.024(3) -0.007(3)
C3 0.044(4) 0.031(4) 0.018(3) -0.005(3) 0.017(3) -0.006(3)
C4 0.046(4) 0.036(4) 0.022(3) -0.001(3) 0.022(3) -0.011(3)
C5 0.029(4) 0.028(3) 0.022(3) -0.004(3) 0.020(3) -0.003(3)
C6 0.074(6) 0.058(5) 0.033(4) -0.026(4) 0.043(4) -0.045(5)
C8 0.025(3) 0.024(3) 0.026(3) 0.000(3) 0.020(3) 0.001(3)
C7 0.086(7) 0.064(5) 0.037(4) -0.027(4) 0.052(5) -0.047(5)
C9 0.036(4) 0.034(4) 0.073(6) 0.025(4) 0.038(4) 0.012(3)
C10 0.037(4) 0.047(5) 0.078(6) 0.039(4) 0.043(5) 0.021(4)
C11 0.038(4) 0.037(4) 0.021(3) 0.006(3) 0.026(3) 0.012(3)
C12 0.039(5) 0.028(4) 0.091(7) -0.015(4) 0.041(5) 0.003(4)
C13 0.034(4) 0.037(5) 0.075(6) -0.008(4) 0.035(4) 0.003(4)
C14 0.095(12) 0.143(16) 0.134(15) 0.044(13) 0.039(12) 0.018(11)
C15 0.114(14) 0.29(3) 0.098(13) 0.001(16) 0.072(11) -0.052(17)
C16 0.158(17) 0.160(17) 0.143(17) 0.046(14) 0.107(15) 0.046(14)
C17 0.192(19) 0.114(13) 0.112(12) 0.003(11) 0.113(14) -0.011(13)
C18 0.17(2) 0.15(2) 0.26(3) 0.05(2) 0.15(2) -0.012(18)
C19 0.16(2) 0.19(3) 0.33(5) -0.05(3) 0.13(3) -0.02(2)
C20 0.177(19) 0.51(5) 0.066(10) -0.058(17) 0.072(12) -0.18(3)
N1 0.032(3) 0.029(3) 0.025(3) 0.008(2) 0.026(3) 0.011(2)
O1 0.041(3) 0.032(3) 0.021(2) -0.0047(19) 0.022(2) -0.004(2)
O2 0.033(3) 0.028(2) 0.024(2) -0.0051(19) 0.020(2) -0.011(2)
O3 0.042(3) 0.026(2) 0.035(3) 0.012(2) 0.033(2) 0.016(2)
O4 0.031(3) 0.032(3) 0.022(2) 0.0022(19) 0.021(2) -0.002(2)
O5 0.032(3) 0.032(2) 0.019(2) -0.0103(19) 0.020(2) -0.011(2)
Mn1 0.0250(7) 0.0167(7) 0.0156(6) 0.000 0.0167(6) 0.000
Mn2 0.0244(7) 0.0165(7) 0.0177(7) 0.0007(5) 0.0176(6) 0.0015(5)

loop_
_atom_type_symbol
_atom_type_description
_atom_type_scat_dispersion_real
_atom_type_scat_dispersion_imag
_atom_type_scat_source
C C 0.0033 0.0016 'International Tables Vol C Tables 4.2.6.8 and 6.1.1.4'
H H 0.0000 0.0000 'International Tables Vol C Tables 4.2.6.8 and 6.1.1.4'
N N 0.0061 0.0033 'International Tables Vol C Tables 4.2.6.8 and 6.1.1.4'
O O 0.0106 0.0060 'International Tables Vol C Tables 4.2.6.8 and 6.1.1.4'
Mn Mn 0.3368 0.7283 'International Tables Vol C Tables 4.2.6.8 and 6.1.1.4'

loop_
_geom_angle_atom_site_label_1
_geom_angle_atom_site_label_2
_geom_angle_atom_site_label_3
_geom_angle
_geom_angle_site_symmetry_1
_geom_angle_site_symmetry_3
_geom_angle_publ_flag
O2 C1 O1 124.8(6) . . ?
O2 C1 C2 117.9(5) . . ?
O1 C1 C2 117.3(6) . . ?
C3 C2 C7 118.6(6) . . ?
C3 C2 C1 120.0(6) . . ?
C7 C2 C1 121.3(6) . . ?
C4 C3 C2 120.7(6) . . ?
C4 C3 H3 119.7 . . ?
C2 C3 H3 119.7 . . ?
C3 C4 C5 120.9(6) . . ?
C3 C4 H4 119.6 . . ?
C5 C4 H4 119.6 . . ?
C6 C5 C4 117.8(6) . . ?
C6 C5 C8 121.6(6) . . ?
C4 C5 C8 120.4(6) . . ?
C5 C6 C7 121.5(6) . . ?
C5 C6 H6 119.2 . . ?
C7 C6 H6 119.2 . . ?
O5 C8 O4 125.4(6) . . ?
O5 C8 C5 117.6(5) . . ?
O4 C8 C5 117.0(5) . . ?
C6 C7 C2 120.5(7) . . ?
C6 C7 H7 119.7 . . ?
C2 C7 H7 119.7 . . ?
N1 C9 C10 119.6(7) . . ?
N1 C9 H9 120.2 . . ?
C10 C9 H9 120.2 . . ?
C11 C10 C9 122.4(7) . . ?
C11 C10 H10 118.8 . . ?
C9 C10 H10 118.8 . . ?
C12 C11 C10 114.8(6) . . ?
C12 C11 C11 122.7(8) . 7_546 ?
C10 C11 C11 122.5(8) . 7_546 ?
C11 C12 C13 122.1(7) . . ?
C11 C12 H12 119.0 . . ?
C13 C12 H12 119.0 . . ?
N1 C13 C12 121.0(7) . . ?
N1 C13 H13 119.5 . . ?
C12 C13 H13 119.5 . . ?
C15 C14 C19 120.0 . . ?
C15 C14 H14 120.0 . . ?
C19 C14 H14 120.0 . . ?
C16 C15 C14 120.0 . . ?
C16 C15 H15 120.0 . . ?
C14 C15 H15 120.0 . . ?
C15 C16 C17 120.0 . . ?
C15 C16 H16 120.0 . . ?
C17 C16 H16 120.0 . . ?
C16 C17 C18 120.0 . . ?
C16 C17 C20 127.0(18) . . ?
C18 C17 C20 113.0(18) . . ?
C19 C18 C17 120.0 . . ?
C19 C18 H18 120.0 . . ?
C17 C18 H18 120.0 . . ?
C18 C19 C14 120.0 . . ?
C18 C19 H19 120.0 . . ?
C14 C19 H19 120.0 . . ?
C17 C20 H20A 109.5 . . ?
C17 C20 H20B 109.5 . . ?
H20A C20 H20B 109.5 . . ?
C17 C20 H20C 109.5 . . ?
H20A C20 H20C 109.5 . . ?
H20B C20 H20C 109.5 . . ?
C13 N1 C9 120.2(6) . . ?
C13 N1 O3 119.7(6) . . ?
C9 N1 O3 120.1(6) . . ?
C1 O1 Mn1 142.8(4) . . ?
C1 O2 Mn2 127.7(4) . . ?
N1 O3 Mn1 125.6(3) . . ?
N1 O3 Mn2 121.7(3) . . ?
Mn1 O3 Mn2 110.97(17) . . ?
C8 O4 Mn1 125.5(4) . 7_556 ?
C8 O5 Mn2 128.1(4) . 4_556 ?
O1 Mn1 O1 93.4(2) . 2 ?
O1 Mn1 O4 91.39(17) . 8_455 ?
O1 Mn1 O4 93.57(17) 2 8_455 ?
O1 Mn1 O4 93.57(17) . 7_556 ?
O1 Mn1 O4 91.39(17) 2 7_556 ?
O4 Mn1 O4 172.8(2) 8_455 7_556 ?
O1 Mn1 O3 177.15(18) . 2 ?
O1 Mn1 O3 89.10(17) 2 2 ?
O4 Mn1 O3 89.86(16) 8_455 2 ?
O4 Mn1 O3 84.95(16) 7_556 2 ?
O1 Mn1 O3 89.10(17) . . ?
O1 Mn1 O3 177.15(18) 2 . ?
O4 Mn1 O3 84.95(16) 8_455 . ?
O4 Mn1 O3 89.86(16) 7_556 . ?
O3 Mn1 O3 88.5(2) 2 . ?
O2 Mn2 O2 180.0(3) 5_556 . ?
O2 Mn2 O5 87.97(17) 5_556 4_546 ?
O2 Mn2 O5 92.03(17) . 4_546 ?
O2 Mn2 O5 92.03(17) 5_556 8_455 ?
O2 Mn2 O5 87.97(17) . 8_455 ?
O5 Mn2 O5 180.000(1) 4_546 8_455 ?
O2 Mn2 O3 88.15(17) 5_556 . ?
O2 Mn2 O3 91.85(17) . . ?
O5 Mn2 O3 81.54(15) 4_546 . ?
O5 Mn2 O3 98.46(15) 8_455 . ?
O2 Mn2 O3 91.85(17) 5_556 5_556 ?
O2 Mn2 O3 88.15(17) . 5_556 ?
O5 Mn2 O3 98.46(15) 4_546 5_556 ?
O5 Mn2 O3 81.54(15) 8_455 5_556 ?
O3 Mn2 O3 180.00(10) . 5_556 ?

loop_
_geom_bond_atom_site_label_1
_geom_bond_atom_site_label_2
_geom_bond_distance
_geom_bond_site_symmetry_2
_geom_bond_publ_flag
C1 O2 1.262(7) . ?
C1 O1 1.269(7) . ?
C1 C2 1.494(9) . ?
C2 C3 1.377(9) . ?
C2 C7 1.378(9) . ?
C3 C4 1.370(9) . ?
C3 H3 0.9300 . ?
C4 C5 1.395(9) . ?
C4 H4 0.9300 . ?
C5 C6 1.365(9) . ?
C5 C8 1.508(9) . ?
C6 C7 1.374(10) . ?
C6 H6 0.9300 . ?
C8 O5 1.254(7) . ?
C8 O4 1.256(7) . ?
C7 H7 0.9300 . ?
C9 N1 1.330(9) . ?
C9 C10 1.384(11) . ?
C9 H9 0.9300 . ?
C10 C11 1.375(10) . ?
C10 H10 0.9300 . ?
C11 C12 1.369(10) . ?
C11 C11 1.464(13) 7_546 ?
C12 C13 1.374(10) . ?
C12 H12 0.9300 . ?
C13 N1 1.313(9) . ?
C13 H13 0.9300 . ?
C14 C15 1.3900 . ?
C14 C19 1.3900 . ?
C14 H14 0.9300 . ?
C15 C16 1.3900 . ?
C15 H15 0.9300 . ?
C16 C17 1.3900 . ?
C16 H16 0.9300 . ?
C17 C18 1.3900 . ?
C17 C20 1.441(18) . ?
C18 C19 1.3900 . ?
C18 H18 0.9300 . ?
C19 H19 0.9300 . ?
C20 H20A 0.9600 . ?
C20 H20B 0.9600 . ?
C20 H20C 0.9600 . ?
N1 O3 1.336(6) . ?
O1 Mn1 2.103(4) . ?
O2 Mn2 2.150(4) . ?
O3 Mn1 2.245(4) . ?
O3 Mn2 2.284(4) . ?
O4 Mn1 2.125(4) 7_556 ?
O5 Mn2 2.171(4) 4_556 ?
Mn1 O1 2.103(4) 2 ?
Mn1 O4 2.125(4) 8_455 ?
Mn1 O4 2.125(4) 7_556 ?
Mn1 O3 2.245(4) 2 ?
Mn2 O2 2.150(4) 5_556 ?
Mn2 O5 2.171(4) 4_546 ?
Mn2 O5 2.171(4) 8_455 ?
Mn2 O3 2.284(4) 5_556 ?

loop_
_geom_torsion_atom_site_label_1
_geom_torsion_atom_site_label_2
_geom_torsion_atom_site_label_3
_geom_torsion_atom_site_label_4
_geom_torsion
_geom_torsion_site_symmetry_1
_geom_torsion_site_symmetry_2
_geom_torsion_site_symmetry_3
_geom_torsion_site_symmetry_4
_geom_torsion_publ_flag
O2 C1 C2 C3 174.2(6) . . . . ?
O1 C1 C2 C3 -5.3(10) . . . . ?
O2 C1 C2 C7 -2.0(11) . . . . ?
O1 C1 C2 C7 178.5(7) . . . . ?
C7 C2 C3 C4 1.4(11) . . . . ?
C1 C2 C3 C4 -174.9(7) . . . . ?
C2 C3 C4 C5 -1.3(11) . . . . ?
C3 C4 C5 C6 0.0(11) . . . . ?
C3 C4 C5 C8 176.1(6) . . . . ?
C4 C5 C6 C7 1.2(13) . . . . ?
C8 C5 C6 C7 -174.8(8) . . . . ?
C6 C5 C8 O5 -12.0(10) . . . . ?
C4 C5 C8 O5 172.0(6) . . . . ?
C6 C5 C8 O4 168.1(7) . . . . ?
C4 C5 C8 O4 -7.9(9) . . . . ?
C5 C6 C7 C2 -1.2(15) . . . . ?
C3 C2 C7 C6 -0.2(13) . . . . ?
C1 C2 C7 C6 176.1(8) . . . . ?
N1 C9 C10 C11 -0.9(13) . . . . ?
C9 C10 C11 C12 0.6(12) . . . . ?
C9 C10 C11 C11 -179.2(8) . . . 7_546 ?
C10 C11 C12 C13 -0.8(12) . . . . ?
C11 C11 C12 C13 179.0(9) 7_546 . . . ?
C11 C12 C13 N1 1.3(14) . . . . ?
C19 C14 C15 C16 0.0 . . . . ?
C14 C15 C16 C17 0.0 . . . . ?
C15 C16 C17 C18 0.0 . . . . ?
C15 C16 C17 C20 179.2(16) . . . . ?
C16 C17 C18 C19 0.0 . . . . ?
C20 C17 C18 C19 -179.3(14) . . . . ?
C17 C18 C19 C14 0.0 . . . . ?
C15 C14 C19 C18 0.0 . . . . ?
C12 C13 N1 C9 -1.6(13) . . . . ?
C12 C13 N1 O3 177.8(7) . . . . ?
C10 C9 N1 C13 1.4(12) . . . . ?
C10 C9 N1 O3 -178.0(7) . . . . ?
O2 C1 O1 Mn1 -37.0(12) . . . . ?
C2 C1 O1 Mn1 142.5(6) . . . . ?
O1 C1 O2 Mn2 1.6(10) . . . . ?
C2 C1 O2 Mn2 -177.8(4) . . . . ?
C13 N1 O3 Mn1 -122.4(6) . . . . ?
C9 N1 O3 Mn1 57.0(7) . . . . ?
C13 N1 O3 Mn2 73.9(7) . . . . ?
C9 N1 O3 Mn2 -106.8(6) . . . . ?
O5 C8 O4 Mn1 66.1(8) . . . 7_556 ?
C5 C8 O4 Mn1 -114.0(5) . . . 7_556 ?
O4 C8 O5 Mn2 -14.5(9) . . . 4_556 ?
C5 C8 O5 Mn2 165.6(4) . . . 4_556 ?
C1 O1 Mn1 O1 -173.0(8) . . . 2 ?
C1 O1 Mn1 O4 93.3(7) . . . 8_455 ?
C1 O1 Mn1 O4 -81.4(7) . . . 7_556 ?
C1 O1 Mn1 O3 -23(4) . . . 2 ?
C1 O1 Mn1 O3 8.4(7) . . . . ?
N1 O3 Mn1 O1 -124.6(5) . . . . ?
Mn2 O3 Mn1 O1 40.6(2) . . . . ?
N1 O3 Mn1 O1 85(3) . . . 2 ?
Mn2 O3 Mn1 O1 -110(3) . . . 2 ?
N1 O3 Mn1 O4 143.9(5) . . . 8_455 ?
Mn2 O3 Mn1 O4 -50.9(2) . . . 8_455 ?
N1 O3 Mn1 O4 -31.1(5) . . . 7_556 ?
Mn2 O3 Mn1 O4 134.2(2) . . . 7_556 ?
N1 O3 Mn1 O3 53.9(4) . . . 2 ?
Mn2 O3 Mn1 O3 -140.9(3) . . . 2 ?
C1 O2 Mn2 O2 -75(100) . . . 5_556 ?
C1 O2 Mn2 O5 121.8(6) . . . 4_546 ?
C1 O2 Mn2 O5 -58.2(6) . . . 8_455 ?
C1 O2 Mn2 O3 40.2(6) . . . . ?
C1 O2 Mn2 O3 -139.8(6) . . . 5_556 ?
N1 O3 Mn2 O2 -70.7(4) . . . 5_556 ?
Mn1 O3 Mn2 O2 123.4(2) . . . 5_556 ?
N1 O3 Mn2 O2 109.3(4) . . . . ?
Mn1 O3 Mn2 O2 -56.6(2) . . . . ?
N1 O3 Mn2 O5 17.5(4) . . . 4_546 ?
Mn1 O3 Mn2 O5 -148.4(2) . . . 4_546 ?
N1 O3 Mn2 O5 -162.5(4) . . . 8_455 ?
Mn1 O3 Mn2 O5 31.6(2) . . . 8_455 ?
N1 O3 Mn2 O3 100(100) . . . 5_556 ?
Mn1 O3 Mn2 O3 -66(100) . . . 5_556 ?
